data_2201544
loop_
_publ_author_name
'Bats, Jan W.'
'Fischer, Dirk'
'Hashmi, A. Stephen K.'

_publ_section_title
;
 1-(4-Methoxyphenyl)but-3-yn-1-ol
;
_journal_issue 7
_journal_name_full 'Acta Crystallographica Section E'
_journal_page_first o735
_journal_page_last o737
_journal_paper_doi 10.1107/S1600536802009820
_journal_volume 58
_journal_year 2002
_chemical_formula_moiety 'C11 H12 O2'
_chemical_formula_sum 'C11 H12 O2'
_chemical_formula_weight 176.21
_chemical_name_systematic
;
1-(4-methoxyphenyl)-but-3-yn-1-ol
;
_space_group_IT_number 14
_symmetry_cell_setting monoclinic
_symmetry_space_group_name_Hall '-P 2yn'
_symmetry_space_group_name_H-M 'P 1 21/n 1'
_atom_sites_solution_hydrogens geom
_atom_sites_solution_primary direct
_atom_sites_solution_secondary difmap
_audit_creation_method SHELXL-97
_cell_angle_alpha 90.00
_cell_angle_beta 103.793(9)
_cell_angle_gamma 90.00
_cell_formula_units_Z 8
_cell_length_a 14.734(3)
_cell_length_b 6.5429(9)
_cell_length_c 20.907(3)
_cell_measurement_reflns_used 155
_cell_measurement_temperature 144(2)
_cell_measurement_theta_max 23
_cell_measurement_theta_min 3
_cell_volume 1957.4(6)
_computing_cell_refinement 'SMART (Siemens, 1995)'
_computing_data_collection 'SMART (Siemens, 1995)'
_computing_data_reduction 'SAINT (Siemens, 1995)'
_computing_molecular_graphics 'XP in SHELXTL (Sheldrick, 1996)'
_computing_publication_material 'SHELXL-97 (Sheldrick, 1997)'
_computing_structure_refinement 'SHELXL-97 (Sheldrick, 1997)'
_computing_structure_solution 'SHELXS-97 (Sheldrick, 1997)'
_diffrn_ambient_temperature 144(2)
_diffrn_measured_fraction_theta_full 0.988
_diffrn_measured_fraction_theta_max 0.950
_diffrn_measurement_device_type SIEMENS_SMART_CCD
_diffrn_measurement_method \w
_diffrn_radiation_monochromator graphite
_diffrn_radiation_source 'normal-focus sealed tube'
_diffrn_radiation_type MoK\a
_diffrn_radiation_wavelength 0.71073
_diffrn_reflns_av_R_equivalents 0.0593
_diffrn_reflns_av_sigmaI/netI 0.0457
_diffrn_reflns_limit_h_max 22
_diffrn_reflns_limit_h_min -20
_diffrn_reflns_limit_k_max 10
_diffrn_reflns_limit_k_min -9
_diffrn_reflns_limit_l_max 30
_diffrn_reflns_limit_l_min -32
_diffrn_reflns_number 41566
_diffrn_reflns_theta_full 32.0
_diffrn_reflns_theta_max 33.0
_diffrn_reflns_theta_min 1.53
_diffrn_standards_decay_% 0.0
_diffrn_standards_interval_time 600
_diffrn_standards_number 358
_exptl_absorpt_coefficient_mu 0.081
_exptl_absorpt_correction_T_max 0.990
_exptl_absorpt_correction_T_min 0.971
_exptl_absorpt_correction_type numerical
_exptl_absorpt_process_details '(SHELXTL; Sheldrick, 1996)'
_exptl_crystal_colour pale_yellow
_exptl_crystal_density_diffrn 1.196
_exptl_crystal_density_method 'not measured'
_exptl_crystal_description parallelepiped
_exptl_crystal_F_000 752
_exptl_crystal_size_max 0.45
_exptl_crystal_size_mid 0.27
_exptl_crystal_size_min 0.14
_refine_diff_density_max 0.498
_refine_diff_density_min -0.241
_refine_ls_extinction_coef 0.0034(9)
_refine_ls_extinction_expression Fc^*^=kFc[1+0.001xFc^2^\l^3^/sin(2\q)]^-1/4^
_refine_ls_extinction_method SHELXL-97
_refine_ls_goodness_of_fit_ref 1.206
_refine_ls_hydrogen_treatment constr
_refine_ls_matrix_type full
_refine_ls_number_parameters 240
_refine_ls_number_reflns 7056
_refine_ls_number_restraints 0
_refine_ls_restrained_S_all 1.206
_refine_ls_R_factor_all 0.1127
_refine_ls_R_factor_gt 0.0692
_refine_ls_shift/su_max 0.000
_refine_ls_shift/su_mean 0.000
_refine_ls_structure_factor_coef Fsqd
_refine_ls_weighting_details 'calc w = 1/[\s^2^(Fo^2^)+(0.03P)^2^+1.0P] where P = (Fo^2^+2Fc^2^)/3'
_refine_ls_weighting_scheme calc
_refine_ls_wR_factor_gt 0.1200
_refine_ls_wR_factor_ref 0.1387
_reflns_number_gt 4779
_reflns_number_total 7056
_reflns_threshold_expression I>2\s(I)
_cod_data_source_file ob6138.cif
_cod_data_source_block I
_cod_original_sg_symbol_H-M 'P 21/n'
_cod_database_code 2201544
_cod_database_fobs_code 2201544

loop_
_symmetry_equiv_pos_as_xyz
'x, y, z'
'-x+1/2, y+1/2, -z+1/2'
'-x, -y, -z'
'x-1/2, -y-1/2, z-1/2'

loop_
_atom_site_label
_atom_site_fract_x
_atom_site_fract_y
_atom_site_fract_z
_atom_site_U_iso_or_equiv
_atom_site_adp_type
_atom_site_calc_flag
_atom_site_refinement_flags
_atom_site_occupancy
_atom_site_disorder_assembly
_atom_site_disorder_group
_atom_site_type_symbol
O1 0.78559(7) 0.12786(16) 0.19088(5) 0.0254(2) Uani d . 1 . . O
H01 0.7597 0.2428 0.1838 0.038 Uiso calc R 1 . . H
O2 0.82510(8) 0.51053(17) -0.07801(5) 0.0319(3) Uani d . 1 . . O
O3 0.69653(8) -0.50391(18) 0.18246(5) 0.0324(3) Uani d . 1 . . O
H03 0.7016 -0.4653 0.2215 0.049 Uiso calc R 1 . . H
O4 0.30739(7) -0.12325(17) 0.19258(6) 0.0300(3) Uani d . 1 . . O
C1 1.07042(11) -0.1397(3) 0.14716(8) 0.0318(3) Uani d . 1 . . C
H1 1.1286 -0.1613 0.1361 0.038 Uiso calc R 1 . . H
C2 0.99817(11) -0.1128(2) 0.16093(8) 0.0273(3) Uani d . 1 . . C
C3 0.90586(11) -0.0897(2) 0.17554(8) 0.0288(3) Uani d . 1 . . C
H3A 0.9086 -0.1434 0.2202 0.035 Uiso calc R 1 . . H
H3B 0.8596 -0.1721 0.1438 0.035 Uiso calc R 1 . . H
C4 0.87349(10) 0.1322(2) 0.17187(7) 0.0245(3) Uani d . 1 . . C
H4 0.9194 0.2137 0.2051 0.029 Uiso calc R 1 . . H
C5 0.86287(10) 0.2296(2) 0.10516(7) 0.0228(3) Uani d . 1 . . C
C6 0.90626(11) 0.4139(2) 0.09994(7) 0.0260(3) Uani d . 1 . . C
H6 0.9444 0.4739 0.1384 0.031 Uiso calc R 1 . . H
C7 0.89570(11) 0.5141(2) 0.03998(7) 0.0267(3) Uani d . 1 . . C
H7 0.9261 0.6410 0.0376 0.032 Uiso calc R 1 . . H
C8 0.84032(11) 0.4268(2) -0.01631(7) 0.0243(3) Uani d . 1 . . C
C9 0.79607(11) 0.2404(2) -0.01229(8) 0.0281(3) Uani d . 1 . . C
H9 0.7583 0.1798 -0.0508 0.034 Uiso calc R 1 . . H
C10 0.80725(11) 0.1442(2) 0.04793(8) 0.0281(3) Uani d . 1 . . C
H10 0.7766 0.0178 0.0504 0.034 Uiso calc R 1 . . H
C11 0.86030(14) 0.7115(3) -0.08300(9) 0.0401(4) Uani d . 1 . . C
H11A 0.8311 0.8068 -0.0578 0.060 Uiso calc R 1 . . H
H11B 0.8459 0.7534 -0.1293 0.060 Uiso calc R 1 . . H
H11C 0.9282 0.7122 -0.0653 0.060 Uiso calc R 1 . . H
C12 0.58746(14) -0.1397(3) -0.02039(9) 0.0450(5) Uani d . 1 . . C
H12 0.5663 -0.0342 -0.0516 0.054 Uiso calc R 1 . . H
C13 0.61370(12) -0.2708(3) 0.01842(8) 0.0336(4) Uani d . 1 . . C
C14 0.64659(12) -0.4276(3) 0.06864(8) 0.0320(4) Uani d . 1 . . C
H14A 0.7085 -0.4781 0.0650 0.038 Uiso calc R 1 . . H
H14B 0.6026 -0.5444 0.0609 0.038 Uiso calc R 1 . . H
C15 0.65432(11) -0.3433(2) 0.13783(7) 0.0265(3) Uani d . 1 . . C
H15 0.6972 -0.2225 0.1447 0.032 Uiso calc R 1 . . H
C16 0.56161(10) -0.2796(2) 0.15098(7) 0.0228(3) Uani d . 1 . . C
C17 0.55148(10) -0.0884(2) 0.17688(7) 0.0241(3) Uani d . 1 . . C
H17 0.6023 0.0049 0.1843 0.029 Uiso calc R 1 . . H
C18 0.46794(10) -0.0301(2) 0.19228(7) 0.0243(3) Uani d . 1 . . C
H18 0.4624 0.1009 0.2106 0.029 Uiso calc R 1 . . H
C19 0.39318(10) -0.1653(2) 0.18057(7) 0.0232(3) Uani d . 1 . . C
C20 0.40190(11) -0.3573(2) 0.15402(8) 0.0297(3) Uani d . 1 . . C
H20 0.3506 -0.4496 0.1457 0.036 Uiso calc R 1 . . H
C21 0.48555(11) -0.4132(2) 0.13984(8) 0.0296(3) Uani d . 1 . . C
H21 0.4914 -0.5451 0.1222 0.035 Uiso calc R 1 . . H
C22 0.30133(12) 0.0503(3) 0.23252(9) 0.0363(4) Uani d . 1 . . C
H22A 0.3475 0.0378 0.2747 0.054 Uiso calc R 1 . . H
H22B 0.2385 0.0579 0.2405 0.054 Uiso calc R 1 . . H
H22C 0.3138 0.1746 0.2099 0.054 Uiso calc R 1 . . H

loop_
_atom_site_aniso_label
_atom_site_aniso_U_11
_atom_site_aniso_U_22
_atom_site_aniso_U_33
_atom_site_aniso_U_12
_atom_site_aniso_U_13
_atom_site_aniso_U_23
O1 0.0258(5) 0.0255(5) 0.0276(5) 0.0041(4) 0.0118(4) 0.0029(4)
O2 0.0437(7) 0.0285(6) 0.0244(5) 0.0002(5) 0.0100(5) 0.0042(4)
O3 0.0357(6) 0.0371(6) 0.0240(5) 0.0157(5) 0.0061(5) 0.0000(5)
O4 0.0215(5) 0.0333(6) 0.0376(6) -0.0013(4) 0.0114(5) -0.0090(5)
C1 0.0283(8) 0.0294(8) 0.0388(9) 0.0019(6) 0.0101(7) 0.0028(7)
C2 0.0285(8) 0.0250(7) 0.0276(7) 0.0020(6) 0.0054(6) 0.0019(6)
C3 0.0279(8) 0.0254(7) 0.0347(8) 0.0015(6) 0.0108(6) 0.0032(6)
C4 0.0242(7) 0.0251(7) 0.0252(7) 0.0009(6) 0.0080(6) 0.0010(6)
C5 0.0237(7) 0.0229(7) 0.0236(7) 0.0035(5) 0.0091(5) 0.0009(5)
C6 0.0267(7) 0.0258(7) 0.0249(7) -0.0005(6) 0.0051(6) -0.0024(6)
C7 0.0288(8) 0.0228(7) 0.0292(7) -0.0020(6) 0.0085(6) 0.0007(6)
C8 0.0281(7) 0.0238(7) 0.0235(7) 0.0038(6) 0.0110(6) 0.0018(6)
C9 0.0334(8) 0.0251(7) 0.0251(7) -0.0022(6) 0.0053(6) -0.0034(6)
C10 0.0328(8) 0.0213(7) 0.0306(8) -0.0037(6) 0.0082(6) 0.0009(6)
C11 0.0506(11) 0.0318(9) 0.0389(10) 0.0012(8) 0.0129(8) 0.0129(8)
C12 0.0503(12) 0.0519(12) 0.0302(9) -0.0006(9) 0.0046(8) 0.0044(8)
C13 0.0304(8) 0.0458(10) 0.0251(7) -0.0008(7) 0.0075(6) -0.0034(7)
C14 0.0309(8) 0.0388(9) 0.0278(8) 0.0064(7) 0.0100(6) -0.0023(7)
C15 0.0249(7) 0.0302(8) 0.0250(7) 0.0039(6) 0.0070(6) -0.0008(6)
C16 0.0213(7) 0.0268(7) 0.0201(6) 0.0029(6) 0.0047(5) 0.0009(5)
C17 0.0204(7) 0.0254(7) 0.0255(7) -0.0014(5) 0.0034(5) -0.0001(6)
C18 0.0239(7) 0.0219(7) 0.0267(7) 0.0001(5) 0.0053(6) -0.0019(6)
C19 0.0199(7) 0.0264(7) 0.0237(7) 0.0020(5) 0.0061(5) -0.0003(6)
C20 0.0273(8) 0.0252(8) 0.0379(8) -0.0055(6) 0.0106(7) -0.0068(6)
C21 0.0319(8) 0.0234(7) 0.0347(8) 0.0007(6) 0.0107(7) -0.0069(6)
C22 0.0311(9) 0.0366(9) 0.0435(10) 0.0034(7) 0.0135(7) -0.0123(8)

loop_
_atom_type_symbol
_atom_type_description
_atom_type_scat_dispersion_real
_atom_type_scat_dispersion_imag
_atom_type_scat_source
C C 0.0033 0.0016 'International Tables Vol C Tables 4.2.6.8 and 6.1.1.4'
H H 0.0000 0.0000 'International Tables Vol C Tables 4.2.6.8 and 6.1.1.4'
O O 0.0106 0.0060 'International Tables Vol C Tables 4.2.6.8 and 6.1.1.4'

loop_
_geom_angle_atom_site_label_1
_geom_angle_atom_site_label_2
_geom_angle_atom_site_label_3
_geom_angle
C4 O1 H01 109.5
C8 O2 C11 117.17(13)
C15 O3 H03 109.5
C19 O4 C22 117.10(12)
C2 C1 H1 180.0
C1 C2 C3 176.59(18)
C2 C3 C4 112.40(13)
C2 C3 H3A 109.1
C4 C3 H3A 109.1
C2 C3 H3B 109.1
C4 C3 H3B 109.1
H3A C3 H3B 107.9
O1 C4 C5 111.17(12)
O1 C4 C3 104.96(11)
C5 C4 C3 114.29(12)
O1 C4 H4 108.7
C5 C4 H4 108.7
C3 C4 H4 108.7
C6 C5 C10 118.03(13)
C6 C5 C4 119.62(13)
C10 C5 C4 122.30(13)
C5 C6 C7 121.92(14)
C5 C6 H6 119.0
C7 C6 H6 119.0
C8 C7 C6 119.22(14)
C8 C7 H7 120.4
C6 C7 H7 120.4
O2 C8 C7 124.49(14)
O2 C8 C9 115.62(14)
C7 C8 C9 119.89(14)
C10 C9 C8 119.83(14)
C10 C9 H9 120.1
C8 C9 H9 120.1
C9 C10 C5 121.11(14)
C9 C10 H10 119.4
C5 C10 H10 119.4
O2 C11 H11A 109.5
O2 C11 H11B 109.5
H11A C11 H11B 109.5
O2 C11 H11C 109.5
H11A C11 H11C 109.5
H11B C11 H11C 109.5
C13 C12 H12 180.0
C12 C13 C14 177.76(19)
C13 C14 C15 111.28(14)
C13 C14 H14A 109.4
C15 C14 H14A 109.4
C13 C14 H14B 109.4
C15 C14 H14B 109.4
H14A C14 H14B 108.0
O3 C15 C16 110.56(12)
O3 C15 C14 105.81(12)
C16 C15 C14 113.87(13)
O3 C15 H15 108.8
C16 C15 H15 108.8
C14 C15 H15 108.8
C17 C16 C21 118.27(13)
C17 C16 C15 120.36(13)
C21 C16 C15 121.33(14)
C16 C17 C18 121.31(14)
C16 C17 H17 119.3
C18 C17 H17 119.3
C19 C18 C17 119.37(14)
C19 C18 H18 120.3
C17 C18 H18 120.3
O4 C19 C18 124.47(13)
O4 C19 C20 115.47(13)
C18 C19 C20 120.06(13)
C21 C20 C19 119.72(14)
C21 C20 H20 120.1
C19 C20 H20 120.1
C20 C21 C16 121.26(14)
C20 C21 H21 119.4
C16 C21 H21 119.4
O4 C22 H22A 109.5
O4 C22 H22B 109.5
H22A C22 H22B 109.5
O4 C22 H22C 109.5
H22A C22 H22C 109.5
H22B C22 H22C 109.5

loop_
_geom_bond_atom_site_label_1
_geom_bond_atom_site_label_2
_geom_bond_site_symmetry_2
_geom_bond_distance
_geom_bond_publ_flag
O1 C4 . 1.4427(17) ?
O1 H01 . 0.8400 ?
O2 C8 . 1.3698(17) ?
O2 C11 . 1.426(2) ?
O3 C15 . 1.4440(19) ?
O3 H03 . 0.8400 ?
O4 C19 . 1.3741(17) ?
O4 C22 . 1.4248(19) ?
C1 C2 . 1.180(2) ?
C1 H1 . 0.9500 ?
C2 C3 . 1.471(2) ?
C3 C4 . 1.524(2) ?
C3 H3A . 0.9900 ?
C3 H3B . 0.9900 ?
C4 C5 . 1.507(2) ?
C4 H4 . 1.0000 ?
C5 C6 . 1.381(2) ?
C5 C10 . 1.396(2) ?
C6 C7 . 1.390(2) ?
C6 H6 . 0.9500 ?
C7 C8 . 1.385(2) ?
C7 H7 . 0.9500 ?
C8 C9 . 1.395(2) ?
C9 C10 . 1.382(2) ?
C9 H9 . 0.9500 ?
C10 H10 . 0.9500 ?
C11 H11A . 0.9800 ?
C11 H11B . 0.9800 ?
C11 H11C . 0.9800 ?
C12 C13 . 1.181(3) ?
C12 H12 . 0.9500 ?
C13 C14 . 1.465(2) ?
C14 C15 . 1.527(2) ?
C14 H14A . 0.9900 ?
C14 H14B . 0.9900 ?
C15 C16 . 1.515(2) ?
C15 H15 . 1.0000 ?
C16 C17 . 1.385(2) ?
C16 C21 . 1.397(2) ?
C17 C18 . 1.398(2) ?
C17 H17 . 0.9500 ?
C18 C19 . 1.388(2) ?
C18 H18 . 0.9500 ?
C19 C20 . 1.392(2) ?
C20 C21 . 1.384(2) ?
C20 H20 . 0.9500 ?
C21 H21 . 0.9500 ?
C22 H22A . 0.9800 ?
C22 H22B . 0.9800 ?
C22 H22C . 0.9800 ?

loop_
_geom_hbond_atom_site_label_D
_geom_hbond_atom_site_label_H
_geom_hbond_atom_site_label_A
_geom_hbond_site_symmetry_A
_geom_hbond_distance_DH
_geom_hbond_distance_HA
_geom_hbond_distance_DA
_geom_hbond_angle_DHA
_geom_hbond_publ_flag
O1 H01 O3 1_565 0.84 1.90 2.7290(17) 170 yes
O3 H03 O1 2_645 0.84 1.90 2.7372(16) 179 yes
C4 H4 Cg2 2_655 1.00 2.80 3.704(2) 151 yes
C11 H11C Cg1 3_766 0.98 3.18 4.138(2) 165 no
C12 H12 Cg2 3_655 0.95 2.86 3.791(2) 166 yes
C14 H14A Cg1 1_545 0.99 2.58 3.559(2) 169 yes

loop_
_geom_torsion_atom_site_label_1
_geom_torsion_atom_site_label_2
_geom_torsion_atom_site_label_3
_geom_torsion_atom_site_label_4
_geom_torsion
C2 C3 C4 O1 -176.93(12)
C2 C3 C4 C5 61.02(18)
O1 C4 C5 C6 113.50(15)
C3 C4 C5 C6 -127.92(15)
O1 C4 C5 C10 -63.89(18)
C3 C4 C5 C10 54.69(19)
C10 C5 C6 C7 0.1(2)
C4 C5 C6 C7 -177.40(14)
C5 C6 C7 C8 -0.2(2)
C11 O2 C8 C7 -7.3(2)
C11 O2 C8 C9 173.04(14)
C6 C7 C8 O2 -179.66(14)
C6 C7 C8 C9 0.0(2)
O2 C8 C9 C10 -179.99(14)
C7 C8 C9 C10 0.4(2)
C8 C9 C10 C5 -0.5(2)
C6 C5 C10 C9 0.2(2)
C4 C5 C10 C9 177.66(14)
C13 C14 C15 O3 -173.95(13)
C13 C14 C15 C16 64.42(18)
O3 C15 C16 C17 111.58(15)
C14 C15 C16 C17 -129.47(15)
O3 C15 C16 C21 -65.98(18)
C14 C15 C16 C21 53.0(2)
C21 C16 C17 C18 0.7(2)
C15 C16 C17 C18 -176.97(14)
C16 C17 C18 C19 -0.9(2)
C22 O4 C19 C18 -14.3(2)
C22 O4 C19 C20 166.61(14)
C17 C18 C19 O4 -178.75(14)
C17 C18 C19 C20 0.3(2)
O4 C19 C20 C21 179.61(14)
C18 C19 C20 C21 0.5(2)
C19 C20 C21 C16 -0.7(2)
C17 C16 C21 C20 0.1(2)
C15 C16 C21 C20 177.74(15)

loop_
_cod_related_entry_id
_cod_related_entry_database
_cod_related_entry_code
1 ChemSpider 10416418
